data_7205302
loop_
_publ_author_name
'Cai, Bin'
'Yang, Ping'
'Dai, Jing-Wei'
'Wu, Jian-Zhong'

_publ_section_title
;
 Tuning the porosity of lanthanide MOFs with 2,5-pyrazinedicarboxylate
 and the first in situ hydrothermal carboxyl transfer
;
_journal_issue 3
_journal_name_full CrystEngComm
_journal_page_first 985
_journal_paper_doi 10.1039/c0ce00340a
_journal_volume 13
_journal_year 2011
_chemical_formula_moiety 'C9 H9 Eu N3 O9'
_chemical_formula_sum 'C9 H9 Eu N3 O9'
_chemical_formula_weight 455.15
_chemical_name_systematic
;
?
;
_space_group_IT_number 14
_symmetry_cell_setting monoclinic
_symmetry_space_group_name_Hall '-P 2ybc'
_symmetry_space_group_name_H-M 'P 1 21/c 1'
_atom_sites_solution_hydrogens geom
_atom_sites_solution_primary direct
_atom_sites_solution_secondary difmap
_audit_creation_method SHELXL-97
_cell_angle_alpha 90.00
_cell_angle_beta 119.201(3)
_cell_angle_gamma 90.00
_cell_formula_units_Z 4
_cell_length_a 5.9950(5)
_cell_length_b 19.0242(16)
_cell_length_c 12.1311(8)
_cell_measurement_reflns_used 4061
_cell_measurement_temperature 298(2)
_cell_measurement_theta_max 27.88
_cell_measurement_theta_min 2.88
_cell_volume 1207.72(17)
_computing_structure_refinement 'SHELXL-97 (Sheldrick, 2008)'
_computing_structure_solution 'SHELXS-97 (Sheldrick, 2008)'
_diffrn_ambient_temperature 298(2)
_diffrn_measured_fraction_theta_full 0.992
_diffrn_measured_fraction_theta_max 0.992
_diffrn_radiation_monochromator graphite
_diffrn_radiation_source 'fine-focus sealed tube'
_diffrn_radiation_type MoK\a
_diffrn_radiation_wavelength 0.71073
_diffrn_reflns_av_R_equivalents 0.0363
_diffrn_reflns_av_sigmaI/netI 0.0305
_diffrn_reflns_limit_h_max 7
_diffrn_reflns_limit_h_min -7
_diffrn_reflns_limit_k_max 23
_diffrn_reflns_limit_k_min -21
_diffrn_reflns_limit_l_max 14
_diffrn_reflns_limit_l_min -14
_diffrn_reflns_number 6544
_diffrn_reflns_theta_full 25.99
_diffrn_reflns_theta_max 25.99
_diffrn_reflns_theta_min 2.14
_exptl_absorpt_coefficient_mu 5.253
_exptl_absorpt_correction_T_max 0.7792
_exptl_absorpt_correction_T_min 0.4687
_exptl_absorpt_correction_type multi-scan
_exptl_absorpt_process_details 'SADABS, Bruker(2002)'
_exptl_crystal_colour colorless
_exptl_crystal_density_diffrn 2.503
_exptl_crystal_density_method 'not measured'
_exptl_crystal_description block
_exptl_crystal_F_000 876
_exptl_crystal_size_max 0.17
_exptl_crystal_size_mid 0.12
_exptl_crystal_size_min 0.05
_refine_diff_density_max 1.147
_refine_diff_density_min -0.865
_refine_diff_density_rms 0.111
_refine_ls_extinction_method none
_refine_ls_goodness_of_fit_ref 1.033
_refine_ls_hydrogen_treatment constr
_refine_ls_matrix_type full
_refine_ls_number_parameters 199
_refine_ls_number_reflns 2349
_refine_ls_number_restraints 0
_refine_ls_restrained_S_all 1.033
_refine_ls_R_factor_all 0.0235
_refine_ls_R_factor_gt 0.0208
_refine_ls_shift/su_max 0.001
_refine_ls_shift/su_mean 0.000
_refine_ls_structure_factor_coef Fsqd
_refine_ls_weighting_details 'calc w=1/[\s^2^(Fo^2^)+(0.0251P)^2^+0.7404P] where P=(Fo^2^+2Fc^2^)/3'
_refine_ls_weighting_scheme calc
_refine_ls_wR_factor_gt 0.0495
_refine_ls_wR_factor_ref 0.0506
_reflns_number_gt 2149
_reflns_number_total 2349
_reflns_threshold_expression >2sigma(I)
_cod_data_source_file C0CE00340A.TXT
_cod_data_source_block eu
_cod_original_cell_volume 1207.72(16)
_cod_original_sg_symbol_Hall '-P 2ybc '
_cod_original_sg_symbol_H-M 'P 21/c '
_cod_database_code 7205302

loop_
_symmetry_equiv_pos_as_xyz
'x, y, z'
'-x, y+1/2, -z+1/2'
'-x, -y, -z'
'x, -y-1/2, z-1/2'

loop_
_atom_site_label
_atom_site_type_symbol
_atom_site_fract_x
_atom_site_fract_y
_atom_site_fract_z
_atom_site_U_iso_or_equiv
_atom_site_adp_type
_atom_site_occupancy
_atom_site_symmetry_multiplicity
_atom_site_calc_flag
_atom_site_refinement_flags
_atom_site_disorder_assembly
_atom_site_disorder_group
Eu1 Eu 0.45478(3) 0.596852(8) 0.194693(14) 0.01409(7) Uani 1 1 d . . .
C1 C 1.0078(6) 0.52628(16) 0.2704(3) 0.0163(7) Uani 1 1 d . . .
C2 C 1.0085(6) 0.51238(16) 0.3937(3) 0.0162(6) Uani 1 1 d . . .
C3 C 0.7959(6) 0.52260(16) 0.5055(3) 0.0168(7) Uani 1 1 d . . .
H3 H 0.6561 0.5381 0.5124 0.020 Uiso 1 1 calc R . .
C4 C 0.8571(7) 0.73610(19) 0.2832(3) 0.0226(7) Uani 1 1 d . . .
C5 C 0.6005(7) 0.77220(17) 0.2128(3) 0.0219(7) Uani 1 1 d . . .
C6 C 0.5616(8) 0.8444(2) 0.2022(4) 0.0347(9) Uani 1 1 d . . .
H6 H 0.7025 0.8742 0.2373 0.042 Uiso 1 1 calc R . .
C7 C 0.1322(8) 0.8272(2) 0.0949(4) 0.0331(9) Uani 1 1 d . . .
H7 H -0.0335 0.8448 0.0555 0.040 Uiso 1 1 calc R . .
C8 C 0.1674(7) 0.75547(18) 0.1016(3) 0.0222(7) Uani 1 1 d . . .
C9 C -0.0434(7) 0.70199(19) 0.0483(3) 0.0236(8) Uani 1 1 d . . .
N1 N 0.8013(5) 0.53482(13) 0.3988(3) 0.0160(6) Uani 1 1 d . . .
N2 N 0.4024(5) 0.72856(14) 0.1621(3) 0.0193(6) Uani 1 1 d . . .
N3 N 0.3279(7) 0.87222(17) 0.1430(4) 0.0410(9) Uani 1 1 d . . .
O1 O 0.7930(4) 0.53821(12) 0.1779(2) 0.0216(5) Uani 1 1 d . . .
O2 O 1.2187(5) 0.52455(13) 0.2730(2) 0.0235(5) Uani 1 1 d . . .
O3 O 0.8463(5) 0.66962(12) 0.2895(2) 0.0254(6) Uani 1 1 d . . .
O4 O 1.0538(5) 0.77198(15) 0.3289(3) 0.0325(6) Uani 1 1 d . . .
O5 O 0.0246(5) 0.63843(13) 0.0667(2) 0.0268(6) Uani 1 1 d . . .
O6 O -0.2698(5) 0.72339(14) -0.0091(3) 0.0317(6) Uani 1 1 d . . .
O1W O 0.4333(5) 0.65570(12) 0.3744(2) 0.0273(6) Uani 1 1 d . . .
H1W H 0.5107 0.6946 0.4054 0.041 Uiso 1 1 d R . .
H2W H 0.2834 0.6677 0.3598 0.041 Uiso 1 1 d R . .
O2W O 0.4056(5) 0.62335(13) -0.0142(2) 0.0251(5) Uani 1 1 d . . .
H3W H 0.5270 0.6510 -0.0053 0.038 Uiso 1 1 d R . .
H4W H 0.2785 0.6493 -0.0631 0.038 Uiso 1 1 d R . .
O3W O 0.2777(6) 0.49340(15) 0.0643(3) 0.0501(9) Uani 1 1 d . . .
H5W H 0.2816 0.4860 -0.0042 0.075 Uiso 1 1 d R . .
H6W H 0.1991 0.4563 0.0658 0.075 Uiso 1 1 d R . .

loop_
_atom_site_aniso_label
_atom_site_aniso_U_11
_atom_site_aniso_U_22
_atom_site_aniso_U_33
_atom_site_aniso_U_23
_atom_site_aniso_U_13
_atom_site_aniso_U_12
Eu1 0.01445(11) 0.01459(10) 0.01256(10) 0.00080(6) 0.00605(8) 0.00096(6)
C1 0.0217(18) 0.0121(15) 0.0193(17) -0.0010(13) 0.0132(15) -0.0003(12)
C2 0.0183(17) 0.0142(15) 0.0166(16) -0.0001(13) 0.0088(14) -0.0002(13)
C3 0.0187(17) 0.0165(16) 0.0178(17) 0.0029(13) 0.0109(14) 0.0009(13)
C4 0.0229(19) 0.0281(19) 0.0190(17) -0.0039(15) 0.0119(15) -0.0019(15)
C5 0.0257(19) 0.0206(17) 0.0209(18) -0.0021(14) 0.0124(16) -0.0030(14)
C6 0.037(2) 0.023(2) 0.038(2) -0.0019(17) 0.013(2) -0.0064(17)
C7 0.029(2) 0.025(2) 0.039(2) 0.0051(17) 0.0110(19) 0.0060(16)
C8 0.0238(19) 0.0241(18) 0.0204(18) 0.0037(14) 0.0121(16) 0.0044(14)
C9 0.0209(19) 0.030(2) 0.0229(18) 0.0083(15) 0.0128(16) 0.0033(15)
N1 0.0172(14) 0.0145(13) 0.0165(14) 0.0017(11) 0.0082(12) -0.0007(11)
N2 0.0187(15) 0.0185(14) 0.0222(15) 0.0005(12) 0.0111(12) 0.0000(11)
N3 0.043(2) 0.0197(17) 0.051(2) 0.0038(16) 0.0156(19) 0.0074(15)
O1 0.0199(13) 0.0288(13) 0.0159(12) 0.0015(10) 0.0086(11) 0.0046(10)
O2 0.0201(13) 0.0304(13) 0.0234(13) 0.0052(11) 0.0134(11) 0.0023(10)
O3 0.0212(13) 0.0224(13) 0.0276(14) 0.0004(10) 0.0081(11) 0.0028(10)
O4 0.0233(15) 0.0383(16) 0.0339(16) -0.0103(12) 0.0124(13) -0.0121(11)
O5 0.0208(13) 0.0235(13) 0.0313(15) 0.0078(11) 0.0090(12) 0.0015(10)
O6 0.0210(14) 0.0350(15) 0.0370(16) 0.0134(12) 0.0125(12) 0.0075(11)
O1W 0.0305(15) 0.0253(13) 0.0285(15) -0.0023(11) 0.0163(12) 0.0023(11)
O2W 0.0271(14) 0.0267(13) 0.0198(13) 0.0044(11) 0.0101(11) 0.0021(11)
O3W 0.074(2) 0.0444(18) 0.060(2) -0.0359(16) 0.055(2) -0.0355(16)

loop_
_atom_type_symbol
_atom_type_description
_atom_type_scat_dispersion_real
_atom_type_scat_dispersion_imag
_atom_type_scat_source
C C 0.0033 0.0016 'International Tables Vol C Tables 4.2.6.8 and 6.1.1.4'
H H 0.0000 0.0000 'International Tables Vol C Tables 4.2.6.8 and 6.1.1.4'
Eu Eu -0.1578 3.6682 'International Tables Vol C Tables 4.2.6.8 and 6.1.1.4'
N N 0.0061 0.0033 'International Tables Vol C Tables 4.2.6.8 and 6.1.1.4'
O O 0.0106 0.0060 'International Tables Vol C Tables 4.2.6.8 and 6.1.1.4'

loop_
_geom_angle_atom_site_label_1
_geom_angle_atom_site_label_2
_geom_angle_atom_site_label_3
_geom_angle
_geom_angle_site_symmetry_1
_geom_angle_site_symmetry_3
_geom_angle_publ_flag
O5 Eu1 O1 141.24(8) . . ?
O5 Eu1 O3W 81.68(11) . . ?
O1 Eu1 O3W 71.76(9) . . ?
O5 Eu1 O2W 73.44(8) . . ?
O1 Eu1 O2W 71.95(8) . . ?
O3W Eu1 O2W 72.48(9) . . ?
O5 Eu1 O3 126.29(8) . . ?
O1 Eu1 O3 69.62(8) . . ?
O3W Eu1 O3 140.63(9) . . ?
O2W Eu1 O3 88.52(8) . . ?
O5 Eu1 O2 78.26(8) . 1_455 ?
O1 Eu1 O2 116.00(8) . 1_455 ?
O3W Eu1 O2 69.41(9) . 1_455 ?
O2W Eu1 O2 135.05(8) . 1_455 ?
O3 Eu1 O2 136.39(8) . 1_455 ?
O5 Eu1 O1W 85.46(9) . . ?
O1 Eu1 O1W 133.03(8) . . ?
O3W Eu1 O1W 137.58(8) . . ?
O2W Eu1 O1W 140.67(8) . . ?
O3 Eu1 O1W 77.60(8) . . ?
O2 Eu1 O1W 68.44(8) 1_455 . ?
O5 Eu1 N2 63.98(9) . . ?
O1 Eu1 N2 119.38(8) . . ?
O3W Eu1 N2 136.12(11) . . ?
O2W Eu1 N2 72.10(9) . . ?
O3 Eu1 N2 62.35(8) . . ?
O2 Eu1 N2 124.04(8) 1_455 . ?
O1W Eu1 N2 68.84(8) . . ?
O5 Eu1 N1 150.16(8) . . ?
O1 Eu1 N1 63.77(8) . . ?
O3W Eu1 N1 98.32(10) . . ?
O2W Eu1 N1 135.28(8) . . ?
O3 Eu1 N1 71.12(8) . . ?
O2 Eu1 N1 73.97(8) 1_455 . ?
O1W Eu1 N1 74.46(8) . . ?
N2 Eu1 N1 125.15(9) . . ?
O5 Eu1 C1 159.83(8) . . ?
O1 Eu1 C1 18.63(8) . . ?
O3W Eu1 C1 84.89(10) . . ?
O2W Eu1 C1 88.22(8) . . ?
O3 Eu1 C1 59.77(8) . . ?
O2 Eu1 C1 110.87(8) 1_455 . ?
O1W Eu1 C1 114.49(8) . . ?
N2 Eu1 C1 118.84(8) . . ?
N1 Eu1 C1 47.07(8) . . ?
O1 C1 O2 127.9(3) . . ?
O1 C1 C2 115.1(3) . . ?
O2 C1 C2 117.0(3) . . ?
O2 C1 Eu1 153.3(2) . . ?
C2 C1 Eu1 82.13(17) . . ?
N1 C2 C3 121.1(3) . 3_766 ?
N1 C2 C1 115.6(3) . . ?
C3 C2 C1 123.3(3) 3_766 . ?
N1 C3 C2 122.1(3) . 3_766 ?
N1 C3 H3 118.9 . . ?
C2 C3 H3 118.9 3_766 . ?
O4 C4 O3 126.0(3) . . ?
O4 C4 C5 119.2(3) . . ?
O3 C4 C5 114.7(3) . . ?
N2 C5 C6 120.3(3) . . ?
N2 C5 C4 114.3(3) . . ?
C6 C5 C4 125.5(3) . . ?
N3 C6 C5 121.8(4) . . ?
N3 C6 H6 119.1 . . ?
C5 C6 H6 119.1 . . ?
N3 C7 C8 122.2(4) . . ?
N3 C7 H7 118.9 . . ?
C8 C7 H7 118.9 . . ?
N2 C8 C7 120.3(3) . . ?
N2 C8 C9 114.7(3) . . ?
C7 C8 C9 125.0(3) . . ?
O6 C9 O5 125.4(3) . . ?
O6 C9 C8 118.4(3) . . ?
O5 C9 C8 116.2(3) . . ?
C3 N1 C2 116.8(3) . . ?
C3 N1 Eu1 128.0(2) . . ?
C2 N1 Eu1 115.2(2) . . ?
C5 N2 C8 118.7(3) . . ?
C5 N2 Eu1 122.1(2) . . ?
C8 N2 Eu1 118.9(2) . . ?
C7 N3 C6 116.7(3) . . ?
C1 O1 Eu1 123.35(19) . . ?
C1 O2 Eu1 137.5(2) . 1_655 ?
C4 O3 Eu1 126.4(2) . . ?
C9 O5 Eu1 125.6(2) . . ?
Eu1 O1W H1W 121.4 . . ?
Eu1 O1W H2W 115.6 . . ?
H1W O1W H2W 98.5 . . ?
Eu1 O2W H3W 109.1 . . ?
Eu1 O2W H4W 116.8 . . ?
H3W O2W H4W 98.4 . . ?
Eu1 O3W H5W 123.9 . . ?
Eu1 O3W H6W 136.8 . . ?
H5W O3W H6W 99.3 . . ?

loop_
_geom_bond_atom_site_label_1
_geom_bond_atom_site_label_2
_geom_bond_distance
_geom_bond_site_symmetry_2
_geom_bond_publ_flag
Eu1 O5 2.404(2) . ?
Eu1 O1 2.408(2) . ?
Eu1 O3W 2.422(3) . ?
Eu1 O2W 2.456(2) . ?
Eu1 O3 2.473(2) . ?
Eu1 O2 2.472(2) 1_455 ?
Eu1 O1W 2.509(2) . ?
Eu1 N2 2.532(3) . ?
Eu1 N1 2.612(3) . ?
C1 O1 1.249(4) . ?
C1 O2 1.249(4) . ?
C1 C2 1.517(4) . ?
C2 N1 1.343(4) . ?
C2 C3 1.384(5) 3_766 ?
C3 N1 1.330(4) . ?
C3 C2 1.384(5) 3_766 ?
C3 H3 0.9300 . ?
C4 O4 1.236(4) . ?
C4 O3 1.271(4) . ?
C4 C5 1.512(5) . ?
C5 N2 1.329(4) . ?
C5 C6 1.389(5) . ?
C6 N3 1.333(6) . ?
C6 H6 0.9300 . ?
C7 N3 1.336(5) . ?
C7 C8 1.376(5) . ?
C7 H7 0.9300 . ?
C8 N2 1.333(4) . ?
C8 C9 1.501(5) . ?
C9 O6 1.253(4) . ?
C9 O5 1.261(4) . ?
O2 Eu1 2.472(2) 1_655 ?
O1W H1W 0.8568 . ?
O1W H2W 0.8576 . ?
O2W H3W 0.8612 . ?
O2W H4W 0.8571 . ?
O3W H5W 0.8542 . ?
O3W H6W 0.8545 . ?

loop_
_geom_hbond_atom_site_label_D
_geom_hbond_atom_site_label_H
_geom_hbond_atom_site_label_A
_geom_hbond_distance_DH
_geom_hbond_distance_HA
_geom_hbond_distance_DA
_geom_hbond_angle_DHA
_geom_hbond_site_symmetry_A
O3W H6W O5 0.85 2.35 3.048(4) 139.1 3_565
O3W H5W O1 0.85 1.98 2.821(4) 166.6 3_665
O2W H4W O4 0.86 2.01 2.849(4) 164.9 4_475
O2W H3W O6 0.86 1.85 2.701(4) 167.5 1_655
O1W H2W O4 0.86 2.34 3.025(4) 137.3 1_455
O1W H2W O3 0.86 2.33 3.159(4) 163.5 1_455
O1W H1W O6 0.86 1.98 2.829(4) 172.3 4_676
